data_7112312
loop_
_publ_author_name
'Dang, Dong-Bin'
'An, Bing'
'Bai, Yan'
'Zheng, Guang-Shui'
'Niu, Jing-Yang'

_publ_section_title
;
 Three-dimensional homochiral manganese-lanthanide frameworks based on
 chiral camphorates with multi-coordination modes.
;
_journal_issue 22
_journal_name_full 'Chemical communications (Cambridge, England)'
_journal_page_first 2243
_journal_page_last 2245
_journal_paper_doi 10.1039/c3cc37680j
_journal_volume 49
_journal_year 2013
_chemical_formula_sum 'C40 H51 Mn N2 Nd O12'
_chemical_formula_weight 951.01
_chemical_name_systematic
;
?
;
_space_group_IT_number 19
_symmetry_cell_setting orthorhombic
_symmetry_space_group_name_Hall 'P 2ac 2ab'
_symmetry_space_group_name_H-M 'P 21 21 21'
_atom_sites_solution_hydrogens geom
_atom_sites_solution_primary direct
_atom_sites_solution_secondary difmap
_audit_creation_method SHELXL-97
_cell_angle_alpha 90.00
_cell_angle_beta 90.00
_cell_angle_gamma 90.00
_cell_formula_units_Z 4
_cell_length_a 12.590(4)
_cell_length_b 13.054(4)
_cell_length_c 24.189(8)
_cell_measurement_temperature 296(2)
_cell_volume 3975(2)
_computing_structure_refinement 'SHELXL-97 (Sheldrick, 1997)'
_computing_structure_solution 'SHELXS-97 (Sheldrick, 1990)'
_diffrn_ambient_temperature 296(2)
_diffrn_measured_fraction_theta_full 1.000
_diffrn_measured_fraction_theta_max 1.000
_diffrn_radiation_monochromator graphite
_diffrn_radiation_source 'fine-focus sealed tube'
_diffrn_radiation_type MoK\a
_diffrn_radiation_wavelength 0.71073
_diffrn_reflns_av_R_equivalents 0.0444
_diffrn_reflns_av_sigmaI/netI 0.0591
_diffrn_reflns_limit_h_max 15
_diffrn_reflns_limit_h_min -13
_diffrn_reflns_limit_k_max 15
_diffrn_reflns_limit_k_min -13
_diffrn_reflns_limit_l_max 29
_diffrn_reflns_limit_l_min -29
_diffrn_reflns_number 21282
_diffrn_reflns_theta_full 25.50
_diffrn_reflns_theta_max 25.50
_diffrn_reflns_theta_min 1.68
_exptl_absorpt_coefficient_mu 1.674
_exptl_absorpt_correction_T_max 0.8117
_exptl_absorpt_correction_T_min 0.6164
_exptl_crystal_density_diffrn 1.589
_exptl_crystal_density_method 'not measured'
_exptl_crystal_F_000 1944
_exptl_crystal_size_max 0.32
_exptl_crystal_size_mid 0.15
_exptl_crystal_size_min 0.13
_refine_diff_density_max 0.993
_refine_diff_density_min -0.788
_refine_diff_density_rms 0.078
_refine_ls_abs_structure_details 'Flack H D (1983), Acta Cryst. A39, 876-881'
_refine_ls_abs_structure_Flack -0.037(14)
_refine_ls_extinction_method none
_refine_ls_goodness_of_fit_ref 1.044
_refine_ls_hydrogen_treatment mixed
_refine_ls_matrix_type full
_refine_ls_number_parameters 505
_refine_ls_number_reflns 7401
_refine_ls_number_restraints 54
_refine_ls_restrained_S_all 1.078
_refine_ls_R_factor_all 0.0436
_refine_ls_R_factor_gt 0.0356
_refine_ls_shift/su_max 0.001
_refine_ls_shift/su_mean 0.000
_refine_ls_structure_factor_coef Fsqd
_refine_ls_weighting_details 'calc w=1/[\s^2^(Fo^2^)+(0.0321P)^2^+0.9457P] where P=(Fo^2^+2Fc^2^)/3'
_refine_ls_weighting_scheme calc
_refine_ls_wR_factor_gt 0.0779
_refine_ls_wR_factor_ref 0.0804
_reflns_number_gt 6586
_reflns_number_total 7401
_reflns_threshold_expression >2sigma(I)
_cod_duplicate_entry 7108917
_cod_data_source_file c3cc37680j.txt
_cod_data_source_block ddb
_cod_depositor_comments
;
The following automatic conversions were performed:

'_symmetry_cell_setting' value 'Orthorhombic' changed to
'orthorhombic' according to
/usr/data/users/saulius/automatic-downloads/retrospective/RSC/lib/dictionaries/cif_core.dic
dictionary named 'cif_core.dic' version 2.4.2 from 2011-04-26.

Automatic conversion script
Id: cif_fix_values 2281 2013-09-26 08:29:07Z andrius 
;
_cod_original_sg_symbol_H-M P2(1)2(1)2(1)
_cod_database_code 7112312

loop_
_symmetry_equiv_pos_as_xyz
'x, y, z'
'-x+1/2, -y, z+1/2'
'-x, y+1/2, -z+1/2'
'x+1/2, -y+1/2, -z'

loop_
_atom_site_label
_atom_site_type_symbol
_atom_site_fract_x
_atom_site_fract_y
_atom_site_fract_z
_atom_site_U_iso_or_equiv
_atom_site_adp_type
_atom_site_occupancy
_atom_site_symmetry_multiplicity
_atom_site_calc_flag
_atom_site_refinement_flags
Nd1 Nd 0.258729(19) 0.603625(18) 0.150059(10) 0.02333(8) Uani 1 1 d .
Mn1 Mn 0.37776(7) 0.48223(6) 0.02339(4) 0.0311(2) Uani 1 1 d .
O1 O -0.1029(4) 0.9944(4) 0.32416(18) 0.0651(15) Uani 1 1 d .
O2 O -0.2056(4) 1.0342(5) 0.25720(18) 0.0821(19) Uani 1 1 d .
O3 O 0.2257(4) 0.7622(4) 0.1998(2) 0.0821(15) Uani 1 1 d U
O4 O 0.1186(4) 0.7325(4) 0.1361(2) 0.0731(16) Uani 1 1 d .
O5 O 0.7077(3) 0.9530(3) -0.05970(14) 0.0316(9) Uani 1 1 d .
O6 O 0.7290(3) 1.0162(3) 0.02260(15) 0.0467(10) Uani 1 1 d .
O7 O 0.4132(3) 0.6361(3) 0.00519(17) 0.0415(10) Uani 1 1 d .
O8 O 0.3888(3) 0.6805(3) 0.09178(16) 0.0418(10) Uani 1 1 d .
O9 O 0.3504(3) 0.3420(3) 0.07019(15) 0.0386(10) Uani 1 1 d .
O10 O 0.3604(3) 0.4501(3) 0.13861(18) 0.0456(11) Uani 1 1 d .
O11 O 0.6255(4) 0.0765(3) 0.20135(16) 0.0574(13) Uani 1 1 d .
H11A H 0.6818 0.0607 0.2162 0.086 Uiso 1 1 calc R
O12 O 0.5889(3) 0.1284(3) 0.28628(15) 0.0372(10) Uani 1 1 d .
C1 C -0.1164(5) 1.0068(4) 0.2742(2) 0.0401(14) Uani 1 1 d .
C2 C -0.0272(5) 0.9944(5) 0.2331(3) 0.0463(16) Uani 1 1 d .
H2A H -0.0389 1.0446 0.2036 0.056 Uiso 1 1 calc R
C3 C 0.0825(6) 1.0161(7) 0.2579(4) 0.092(3) Uani 1 1 d U
H3A H 0.1006 1.0879 0.2536 0.111 Uiso 1 1 calc R
H3B H 0.0832 0.9995 0.2970 0.111 Uiso 1 1 calc R
C4 C 0.1589(6) 0.9514(6) 0.2278(4) 0.076(3) Uani 1 1 d .
H4A H 0.1918 0.9030 0.2529 0.091 Uiso 1 1 calc R
H4B H 0.2142 0.9936 0.2117 0.091 Uiso 1 1 calc R
C5 C 0.0996(4) 0.8937(5) 0.1821(2) 0.0407(13) Uani 1 1 d .
C6 C -0.0163(4) 0.8878(5) 0.2054(2) 0.0335(12) Uani 1 1 d .
C7 C 0.1483(6) 0.7879(6) 0.1731(3) 0.0725(16) Uani 1 1 d U
C8 C 0.1082(7) 0.9515(5) 0.1277(3) 0.087(3) Uani 1 1 d .
H8A H 0.1809 0.9520 0.1157 0.131 Uiso 1 1 calc R
H8B H 0.0841 1.0206 0.1328 0.131 Uiso 1 1 calc R
H8C H 0.0651 0.9183 0.1003 0.131 Uiso 1 1 calc R
C9 C -0.1005(6) 0.8727(7) 0.1613(3) 0.080(3) Uani 1 1 d .
H9A H -0.0931 0.8058 0.1453 0.119 Uiso 1 1 calc R
H9B H -0.0922 0.9238 0.1331 0.119 Uiso 1 1 calc R
H9C H -0.1697 0.8790 0.1777 0.119 Uiso 1 1 calc R
C10 C -0.0276(6) 0.8024(5) 0.2461(3) 0.067(2) Uani 1 1 d .
H10A H -0.0216 0.7380 0.2272 0.101 Uiso 1 1 calc R
H10B H -0.0958 0.8068 0.2637 0.101 Uiso 1 1 calc R
H10C H 0.0273 0.8076 0.2735 0.101 Uiso 1 1 calc R
C11 C 0.6717(4) 0.9727(4) -0.0126(2) 0.0296(12) Uani 1 1 d .
C12 C 0.5600(4) 0.9430(4) 0.0025(2) 0.0335(13) Uani 1 1 d .
H12A H 0.5320 0.9975 0.0263 0.040 Uiso 1 1 calc R
C13 C 0.4838(5) 0.9316(5) -0.0454(3) 0.0532(18) Uani 1 1 d .
H13A H 0.5226 0.9221 -0.0797 0.064 Uiso 1 1 calc R
H13B H 0.4398 0.9923 -0.0489 0.064 Uiso 1 1 calc R
C14 C 0.4151(5) 0.8381(5) -0.0334(2) 0.0416(15) Uani 1 1 d .
H14A H 0.4369 0.7805 -0.0560 0.050 Uiso 1 1 calc R
H14B H 0.3409 0.8528 -0.0408 0.050 Uiso 1 1 calc R
C15 C 0.4319(4) 0.8146(4) 0.0280(2) 0.0294(12) Uani 1 1 d .
C16 C 0.5520(4) 0.8418(4) 0.0358(2) 0.0292(12) Uani 1 1 d .
C17 C 0.4095(4) 0.7017(4) 0.0431(2) 0.0326(13) Uani 1 1 d .
C18 C 0.3588(5) 0.8824(5) 0.0627(3) 0.0501(17) Uani 1 1 d .
H18A H 0.2862 0.8630 0.0565 0.075 Uiso 1 1 calc R
H18B H 0.3685 0.9528 0.0524 0.075 Uiso 1 1 calc R
H18C H 0.3757 0.8741 0.1012 0.075 Uiso 1 1 calc R
C19 C 0.6247(4) 0.7614(4) 0.0099(2) 0.0414(15) Uani 1 1 d .
H19A H 0.6975 0.7807 0.0157 0.062 Uiso 1 1 calc R
H19B H 0.6107 0.7571 -0.0291 0.062 Uiso 1 1 calc R
H19C H 0.6117 0.6961 0.0268 0.062 Uiso 1 1 calc R
C20 C 0.5843(5) 0.8551(5) 0.0967(2) 0.0516(17) Uani 1 1 d .
H20A H 0.6585 0.8718 0.0988 0.077 Uiso 1 1 calc R
H20B H 0.5713 0.7925 0.1164 0.077 Uiso 1 1 calc R
H20C H 0.5434 0.9094 0.1129 0.077 Uiso 1 1 calc R
C21 C 0.3549(4) 0.3600(4) 0.1199(2) 0.0307(13) Uani 1 1 d .
C22 C 0.3562(4) 0.2726(4) 0.1616(2) 0.0328(13) Uani 1 1 d .
H22A H 0.2990 0.2860 0.1881 0.039 Uiso 1 1 calc R
C23 C 0.3354(6) 0.1683(5) 0.1370(3) 0.065(2) Uani 1 1 d .
H23A H 0.3472 0.1690 0.0974 0.079 Uiso 1 1 calc R
H23B H 0.2629 0.1467 0.1441 0.079 Uiso 1 1 calc R
C24 C 0.4162(5) 0.0960(5) 0.1664(3) 0.0543(17) Uani 1 1 d .
H24A H 0.3817 0.0327 0.1772 0.065 Uiso 1 1 calc R
H24B H 0.4745 0.0796 0.1417 0.065 Uiso 1 1 calc R
C25 C 0.4575(5) 0.1529(4) 0.2174(2) 0.0370(14) Uani 1 1 d .
C26 C 0.4617(5) 0.2651(5) 0.1956(3) 0.0492(17) Uani 1 1 d .
C27 C 0.5629(5) 0.1179(4) 0.2377(2) 0.0346(13) Uani 1 1 d .
C28 C 0.3737(5) 0.1423(6) 0.2644(3) 0.066(2) Uani 1 1 d .
H28A H 0.3717 0.0726 0.2770 0.099 Uiso 1 1 calc R
H28B H 0.3050 0.1614 0.2506 0.099 Uiso 1 1 calc R
H28C H 0.3926 0.1865 0.2946 0.099 Uiso 1 1 calc R
C29 C 0.4620(8) 0.3441(6) 0.2433(3) 0.090(3) Uani 1 1 d .
H29A H 0.5271 0.3384 0.2637 0.135 Uiso 1 1 calc R
H29B H 0.4030 0.3311 0.2674 0.135 Uiso 1 1 calc R
H29C H 0.4560 0.4120 0.2283 0.135 Uiso 1 1 calc R
C30 C 0.5571(5) 0.2829(6) 0.1607(3) 0.072(3) Uani 1 1 d .
H30A H 0.6199 0.2778 0.1831 0.109 Uiso 1 1 calc R
H30B H 0.5534 0.3500 0.1446 0.109 Uiso 1 1 calc R
H30C H 0.5598 0.2325 0.1319 0.109 Uiso 1 1 calc R
N1 N 0.4486(5) 0.3814(4) -0.0414(3) 0.0611(17) Uani 1 1 d .
N2 N 0.5512(4) 0.4612(4) 0.0441(3) 0.0558(16) Uani 1 1 d .
C31 C 0.3931(8) 0.3441(6) -0.0840(3) 0.076(3) Uani 1 1 d .
H31A H 0.3272 0.3730 -0.0916 0.092 Uiso 1 1 calc R
C32 C 0.4277(9) 0.2659(7) -0.1169(4) 0.096(3) Uani 1 1 d U
H32A H 0.3890 0.2439 -0.1474 0.116 Uiso 1 1 calc R
C33 C 0.5197(10) 0.2229(8) -0.1029(5) 0.102(3) Uani 1 1 d U
H33A H 0.5426 0.1668 -0.1234 0.122 Uiso 1 1 calc R
C34 C 0.5811(8) 0.2548(7) -0.0616(4) 0.095(3) Uani 1 1 d U
H34A H 0.6453 0.2227 -0.0537 0.114 Uiso 1 1 calc R
C35 C 0.5446(8) 0.3413(5) -0.0293(4) 0.077(3) Uani 1 1 d .
C36 C 0.6024(5) 0.3896(7) 0.0153(4) 0.072(2) Uani 1 1 d .
C37 C 0.7081(7) 0.3649(8) 0.0269(5) 0.099(3) Uani 1 1 d U
H37A H 0.7445 0.3152 0.0069 0.119 Uiso 1 1 calc R
C38 C 0.7543(7) 0.4166(8) 0.0683(5) 0.102(3) Uani 1 1 d U
H38A H 0.8242 0.4003 0.0770 0.123 Uiso 1 1 calc R
C39 C 0.7057(7) 0.4919(7) 0.0987(4) 0.091(3) Uani 1 1 d U
H39A H 0.7400 0.5270 0.1270 0.110 Uiso 1 1 calc R
C40 C 0.6011(6) 0.5113(6) 0.0838(4) 0.072(2) Uani 1 1 d .
H40A H 0.5642 0.5621 0.1027 0.086 Uiso 1 1 calc R

loop_
_atom_site_aniso_label
_atom_site_aniso_U_11
_atom_site_aniso_U_22
_atom_site_aniso_U_33
_atom_site_aniso_U_23
_atom_site_aniso_U_13
_atom_site_aniso_U_12
Nd1 0.02575(13) 0.02192(12) 0.02232(12) 0.00044(11) 0.00172(12) 0.00109(12)
Mn1 0.0334(5) 0.0240(4) 0.0359(5) 0.0023(4) 0.0044(4) 0.0049(4)
O1 0.078(4) 0.083(4) 0.035(2) -0.008(2) 0.000(2) 0.045(3)
O2 0.048(3) 0.158(6) 0.039(3) -0.019(3) -0.004(2) 0.053(3)
O3 0.088(3) 0.069(3) 0.089(3) -0.041(2) -0.036(2) 0.044(2)
O4 0.065(3) 0.067(3) 0.087(4) -0.034(3) -0.034(3) 0.042(3)
O5 0.029(2) 0.037(2) 0.028(2) 0.0051(16) 0.0073(16) -0.0028(16)
O6 0.050(3) 0.050(2) 0.040(2) -0.0089(19) 0.010(2) -0.016(2)
O7 0.048(3) 0.023(2) 0.053(3) -0.0007(19) 0.010(2) -0.0018(17)
O8 0.042(2) 0.048(2) 0.035(2) 0.014(2) 0.0007(19) -0.013(2)
O9 0.049(3) 0.037(2) 0.030(2) 0.0070(18) -0.0015(19) 0.0002(19)
O10 0.046(2) 0.029(2) 0.062(3) 0.004(2) -0.013(2) 0.0084(18)
O11 0.065(3) 0.072(3) 0.035(2) -0.003(2) -0.005(2) 0.033(3)
O12 0.041(2) 0.042(2) 0.029(2) -0.0031(18) -0.0094(17) 0.0051(18)
C1 0.042(4) 0.039(3) 0.039(4) -0.009(3) 0.003(3) 0.014(3)
C2 0.044(4) 0.032(4) 0.063(4) -0.003(3) 0.018(3) 0.009(3)
C3 0.049(4) 0.095(6) 0.134(7) -0.059(5) 0.009(5) 0.001(4)
C4 0.046(4) 0.070(5) 0.113(7) -0.056(5) 0.015(4) 0.002(4)
C5 0.040(3) 0.029(3) 0.053(4) 0.002(3) 0.016(3) 0.009(3)
C6 0.035(3) 0.035(3) 0.030(3) -0.005(3) 0.005(2) 0.007(3)
C7 0.078(4) 0.061(3) 0.078(3) -0.039(3) -0.032(3) 0.041(3)
C8 0.108(7) 0.049(5) 0.103(7) 0.025(4) 0.066(6) 0.039(5)
C9 0.063(5) 0.115(7) 0.061(5) -0.037(5) -0.011(4) 0.023(5)
C10 0.086(6) 0.037(4) 0.079(5) 0.002(4) 0.047(5) 0.003(4)
C11 0.032(3) 0.026(3) 0.031(3) 0.000(2) 0.007(2) 0.002(2)
C12 0.034(3) 0.027(3) 0.040(3) 0.000(2) 0.014(3) 0.002(2)
C13 0.032(3) 0.060(4) 0.068(5) 0.035(4) -0.004(3) -0.004(3)
C14 0.038(3) 0.044(4) 0.043(4) 0.013(3) 0.000(3) 0.001(3)
C15 0.031(3) 0.026(3) 0.032(3) 0.003(2) 0.010(2) 0.001(2)
C16 0.032(3) 0.024(3) 0.032(3) 0.002(2) 0.009(2) -0.001(2)
C17 0.019(3) 0.037(3) 0.042(4) 0.010(3) 0.002(2) 0.002(2)
C18 0.042(3) 0.037(4) 0.071(4) -0.008(3) 0.021(3) 0.001(3)
C19 0.028(3) 0.040(3) 0.056(4) 0.018(3) 0.015(3) 0.005(3)
C20 0.060(4) 0.061(4) 0.034(3) -0.005(3) -0.001(3) -0.013(3)
C21 0.020(3) 0.027(3) 0.045(4) 0.008(3) 0.001(2) 0.005(2)
C22 0.026(3) 0.034(3) 0.038(3) 0.005(2) -0.009(2) -0.003(2)
C23 0.086(5) 0.038(4) 0.072(5) 0.012(3) -0.038(4) -0.012(4)
C24 0.064(4) 0.038(4) 0.061(4) -0.003(3) -0.020(3) 0.002(3)
C25 0.053(4) 0.025(3) 0.033(3) 0.004(3) -0.014(3) -0.005(3)
C26 0.050(4) 0.032(3) 0.066(5) 0.019(3) -0.024(3) -0.009(3)
C27 0.050(3) 0.024(3) 0.029(3) 0.003(3) 0.002(3) 0.004(3)
C28 0.047(4) 0.094(6) 0.055(4) 0.012(4) -0.005(3) 0.009(4)
C29 0.148(9) 0.044(5) 0.078(6) -0.010(4) -0.055(6) 0.010(5)
C30 0.040(4) 0.080(5) 0.097(6) 0.055(5) -0.007(4) -0.005(3)
N1 0.083(4) 0.039(3) 0.061(4) 0.011(3) 0.040(3) 0.015(3)
N2 0.035(3) 0.044(3) 0.088(5) 0.031(3) 0.012(3) 0.005(3)
C31 0.117(7) 0.047(4) 0.066(5) -0.006(4) 0.057(5) 0.003(4)
C32 0.129(7) 0.083(6) 0.077(5) -0.004(5) 0.045(5) -0.011(5)
C33 0.135(8) 0.071(6) 0.100(7) 0.005(5) 0.053(6) 0.020(6)
C34 0.095(6) 0.079(6) 0.111(6) 0.029(5) 0.061(5) 0.036(5)
C35 0.089(6) 0.040(4) 0.103(7) 0.033(5) 0.072(6) 0.024(4)
C36 0.043(4) 0.060(5) 0.112(7) 0.047(5) 0.033(4) 0.011(4)
C37 0.070(5) 0.092(6) 0.135(7) 0.043(6) 0.041(5) 0.027(4)
C38 0.053(4) 0.101(6) 0.152(7) 0.059(6) 0.005(6) 0.001(5)
C39 0.070(5) 0.086(6) 0.118(7) 0.041(5) -0.023(5) -0.029(4)
C40 0.049(4) 0.060(5) 0.106(6) 0.054(5) -0.016(4) -0.009(4)

loop_
_atom_type_symbol
_atom_type_description
_atom_type_scat_dispersion_real
_atom_type_scat_dispersion_imag
_atom_type_scat_source
C C 0.0033 0.0016 'International Tables Vol C Tables 4.2.6.8 and 6.1.1.4'
H H 0.0000 0.0000 'International Tables Vol C Tables 4.2.6.8 and 6.1.1.4'
N N 0.0061 0.0033 'International Tables Vol C Tables 4.2.6.8 and 6.1.1.4'
O O 0.0106 0.0060 'International Tables Vol C Tables 4.2.6.8 and 6.1.1.4'
Mn Mn 0.3368 0.7283 'International Tables Vol C Tables 4.2.6.8 and 6.1.1.4'
Nd Nd -0.1943 3.0179 'International Tables Vol C Tables 4.2.6.8 and 6.1.1.4'

loop_
_geom_angle_atom_site_label_1
_geom_angle_atom_site_label_2
_geom_angle_atom_site_label_3
_geom_angle
_geom_angle_site_symmetry_1
_geom_angle_site_symmetry_3
O8 Nd1 O10 85.23(14) . .
O8 Nd1 O5 76.95(12) . 4_465
O10 Nd1 O5 77.26(13) . 4_465
O8 Nd1 O3 92.97(18) . .
O10 Nd1 O3 149.51(15) . .
O5 Nd1 O3 131.99(14) 4_465 .
O8 Nd1 O4 97.09(17) . .
O10 Nd1 O4 159.99(15) . .
O5 Nd1 O4 83.88(14) 4_465 .
O3 Nd1 O4 50.45(15) . .
O8 Nd1 O12 77.35(13) . 3_655
O10 Nd1 O12 76.55(13) . 3_655
O5 Nd1 O12 144.48(12) 4_465 3_655
O3 Nd1 O12 73.38(15) . 3_655
O4 Nd1 O12 123.40(14) . 3_655
O8 Nd1 O1 157.77(14) . 3_545
O10 Nd1 O1 88.33(16) . 3_545
O5 Nd1 O1 80.88(13) 4_465 3_545
O3 Nd1 O1 103.2(2) . 3_545
O4 Nd1 O1 82.06(19) . 3_545
O12 Nd1 O1 121.69(14) 3_655 3_545
O8 Nd1 O2 149.77(13) . 3_545
O10 Nd1 O2 86.76(19) . 3_545
O5 Nd1 O2 129.26(14) 4_465 3_545
O3 Nd1 O2 79.6(2) . 3_545
O4 Nd1 O2 100.3(2) . 3_545
O12 Nd1 O2 72.44(13) 3_655 3_545
O1 Nd1 O2 50.44(14) 3_545 3_545
O8 Nd1 C7 95.5(2) . .
O10 Nd1 C7 174.67(18) . .
O5 Nd1 C7 108.05(17) 4_465 .
O3 Nd1 C7 25.27(18) . .
O4 Nd1 C7 25.18(17) . .
O12 Nd1 C7 98.44(17) 3_655 .
O1 Nd1 C7 92.9(2) 3_545 .
O2 Nd1 C7 90.0(2) 3_545 .
O8 Nd1 C1 175.36(16) . 3_545
O10 Nd1 C1 92.23(16) . 3_545
O5 Nd1 C1 106.31(15) 4_465 3_545
O3 Nd1 C1 87.24(19) . 3_545
O4 Nd1 C1 86.63(18) . 3_545
O12 Nd1 C1 98.29(15) 3_655 3_545
O1 Nd1 C1 25.48(15) 3_545 3_545
O2 Nd1 C1 25.86(15) 3_545 3_545
C7 Nd1 C1 86.7(2) . 3_545
O7 Mn1 O6 93.84(16) . 4_465
O7 Mn1 O9 160.71(16) . .
O6 Mn1 O9 97.89(15) 4_465 .
O7 Mn1 N1 109.32(18) . .
O6 Mn1 N1 89.4(2) 4_465 .
O9 Mn1 N1 86.15(17) . .
O7 Mn1 N2 87.55(18) . .
O6 Mn1 N2 161.1(2) 4_465 .
O9 Mn1 N2 86.30(17) . .
N1 Mn1 N2 72.4(3) . .
O7 Mn1 O5 86.07(14) . 4_465
O6 Mn1 O5 55.37(13) 4_465 4_465
O9 Mn1 O5 88.05(14) . 4_465
N1 Mn1 O5 143.1(2) . 4_465
N2 Mn1 O5 143.48(19) . 4_465
C1 O1 Nd1 93.6(3) . 3
C1 O2 Nd1 92.8(4) . 3
C7 O3 Nd1 96.2(4) . .
C7 O4 Nd1 94.9(4) . .
C11 O5 Nd1 172.0(3) . 4_565
C11 O5 Mn1 85.4(3) . 4_565
Nd1 O5 Mn1 101.43(12) 4_565 4_565
C11 O6 Mn1 98.8(3) . 4_565
C17 O7 Mn1 119.4(4) . .
C17 O8 Nd1 143.3(4) . .
C21 O9 Mn1 109.9(3) . .
C21 O10 Nd1 142.4(4) . .
C27 O11 H11A 109.5 . .
C27 O12 Nd1 141.8(4) . 3_645
O1 C1 O2 119.0(6) . .
O1 C1 C2 122.0(6) . .
O2 C1 C2 119.0(5) . .
O1 C1 Nd1 61.0(3) . 3
O2 C1 Nd1 61.3(3) . 3
C2 C1 Nd1 159.5(4) . 3
C1 C2 C3 113.2(6) . .
C1 C2 C6 116.5(5) . .
C3 C2 C6 104.8(5) . .
C1 C2 H2A 107.3 . .
C3 C2 H2A 107.3 . .
C6 C2 H2A 107.3 . .
C4 C3 C2 106.8(6) . .
C4 C3 H3A 110.4 . .
C2 C3 H3A 110.4 . .
C4 C3 H3B 110.4 . .
C2 C3 H3B 110.4 . .
H3A C3 H3B 108.6 . .
C3 C4 C5 108.7(6) . .
C3 C4 H4A 109.9 . .
C5 C4 H4A 109.9 . .
C3 C4 H4B 109.9 . .
C5 C4 H4B 109.9 . .
H4A C4 H4B 108.3 . .
C8 C5 C7 107.3(5) . .
C8 C5 C4 110.2(6) . .
C7 C5 C4 110.6(6) . .
C8 C5 C6 113.8(5) . .
C7 C5 C6 112.4(6) . .
C4 C5 C6 102.6(5) . .
C10 C6 C9 107.4(6) . .
C10 C6 C2 112.1(5) . .
C9 C6 C2 111.0(5) . .
C10 C6 C5 111.3(5) . .
C9 C6 C5 113.8(5) . .
C2 C6 C5 101.2(5) . .
O4 C7 O3 118.4(6) . .
O4 C7 C5 121.5(6) . .
O3 C7 C5 119.7(6) . .
O4 C7 Nd1 59.9(3) . .
O3 C7 Nd1 58.5(3) . .
C5 C7 Nd1 173.3(6) . .
C5 C8 H8A 109.5 . .
C5 C8 H8B 109.5 . .
H8A C8 H8B 109.5 . .
C5 C8 H8C 109.5 . .
H8A C8 H8C 109.5 . .
H8B C8 H8C 109.5 . .
C6 C9 H9A 109.5 . .
C6 C9 H9B 109.5 . .
H9A C9 H9B 109.5 . .
C6 C9 H9C 109.5 . .
H9A C9 H9C 109.5 . .
H9B C9 H9C 109.5 . .
C6 C10 H10A 109.5 . .
C6 C10 H10B 109.5 . .
H10A C10 H10B 109.5 . .
C6 C10 H10C 109.5 . .
H10A C10 H10C 109.5 . .
H10B C10 H10C 109.5 . .
O6 C11 O5 120.2(5) . .
O6 C11 C12 119.4(5) . .
O5 C11 C12 120.4(5) . .
C11 C12 C13 115.6(5) . .
C11 C12 C16 114.0(4) . .
C13 C12 C16 105.8(5) . .
C11 C12 H12A 107.0 . .
C13 C12 H12A 107.0 . .
C16 C12 H12A 107.0 . .
C12 C13 C14 107.0(5) . .
C12 C13 H13A 110.3 . .
C14 C13 H13A 110.3 . .
C12 C13 H13B 110.3 . .
C14 C13 H13B 110.3 . .
H13A C13 H13B 108.6 . .
C13 C14 C15 105.5(5) . .
C13 C14 H14A 110.6 . .
C15 C14 H14A 110.6 . .
C13 C14 H14B 110.6 . .
C15 C14 H14B 110.6 . .
H14A C14 H14B 108.8 . .
C18 C15 C14 109.5(5) . .
C18 C15 C17 108.2(4) . .
C14 C15 C17 113.3(5) . .
C18 C15 C16 112.6(5) . .
C14 C15 C16 101.8(4) . .
C17 C15 C16 111.4(4) . .
C19 C16 C20 108.2(5) . .
C19 C16 C12 109.5(4) . .
C20 C16 C12 112.5(5) . .
C19 C16 C15 112.0(4) . .
C20 C16 C15 113.4(4) . .
C12 C16 C15 101.2(4) . .
O8 C17 O7 123.4(5) . .
O8 C17 C15 118.5(5) . .
O7 C17 C15 118.1(5) . .
C15 C18 H18A 109.5 . .
C15 C18 H18B 109.5 . .
H18A C18 H18B 109.5 . .
C15 C18 H18C 109.5 . .
H18A C18 H18C 109.5 . .
H18B C18 H18C 109.5 . .
C16 C19 H19A 109.5 . .
C16 C19 H19B 109.5 . .
H19A C19 H19B 109.5 . .
C16 C19 H19C 109.5 . .
H19A C19 H19C 109.5 . .
H19B C19 H19C 109.5 . .
C16 C20 H20A 109.5 . .
C16 C20 H20B 109.5 . .
H20A C20 H20B 109.5 . .
C16 C20 H20C 109.5 . .
H20A C20 H20C 109.5 . .
H20B C20 H20C 109.5 . .
O9 C21 O10 122.2(5) . .
O9 C21 C22 120.4(5) . .
O10 C21 C22 117.4(5) . .
C23 C22 C21 114.3(5) . .
C23 C22 C26 107.4(5) . .
C21 C22 C26 113.8(4) . .
C23 C22 H22A 106.9 . .
C21 C22 H22A 106.9 . .
C26 C22 H22A 106.9 . .
C22 C23 C24 104.6(5) . .
C22 C23 H23A 110.8 . .
C24 C23 H23A 110.8 . .
C22 C23 H23B 110.8 . .
C24 C23 H23B 110.8 . .
H23A C23 H23B 108.9 . .
C25 C24 C23 107.2(5) . .
C25 C24 H24A 110.3 . .
C23 C24 H24A 110.3 . .
C25 C24 H24B 110.3 . .
C23 C24 H24B 110.3 . .
H24A C24 H24B 108.5 . .
C27 C25 C24 114.8(5) . .
C27 C25 C26 111.7(5) . .
C24 C25 C26 101.3(5) . .
C27 C25 C28 109.7(5) . .
C24 C25 C28 108.4(5) . .
C26 C25 C28 110.7(5) . .
C30 C26 C29 108.5(6) . .
C30 C26 C25 111.5(6) . .
C29 C26 C25 112.0(6) . .
C30 C26 C22 112.2(5) . .
C29 C26 C22 110.6(6) . .
C25 C26 C22 101.9(5) . .
O12 C27 O11 122.2(5) . .
O12 C27 C25 121.3(5) . .
O11 C27 C25 116.6(5) . .
C25 C28 H28A 109.5 . .
C25 C28 H28B 109.5 . .
H28A C28 H28B 109.5 . .
C25 C28 H28C 109.5 . .
H28A C28 H28C 109.5 . .
H28B C28 H28C 109.5 . .
C26 C29 H29A 109.5 . .
C26 C29 H29B 109.5 . .
H29A C29 H29B 109.5 . .
C26 C29 H29C 109.5 . .
H29A C29 H29C 109.5 . .
H29B C29 H29C 109.5 . .
C26 C30 H30A 109.5 . .
C26 C30 H30B 109.5 . .
H30A C30 H30B 109.5 . .
C26 C30 H30C 109.5 . .
H30A C30 H30C 109.5 . .
H30B C30 H30C 109.5 . .
C31 N1 C35 119.6(7) . .
C31 N1 Mn1 123.2(5) . .
C35 N1 Mn1 115.7(6) . .
C40 N2 C36 119.8(7) . .
C40 N2 Mn1 124.1(5) . .
C36 N2 Mn1 116.0(6) . .
N1 C31 C32 123.7(10) . .
N1 C31 H31A 118.2 . .
C32 C31 H31A 118.2 . .
C33 C32 C31 116.4(11) . .
C33 C32 H32A 121.8 . .
C31 C32 H32A 121.8 . .
C34 C33 C32 124.3(10) . .
C34 C33 H33A 117.8 . .
C32 C33 H33A 117.8 . .
C33 C34 C35 117.7(10) . .
C33 C34 H34A 121.2 . .
C35 C34 H34A 121.2 . .
N1 C35 C36 116.4(7) . .
N1 C35 C34 118.0(10) . .
C36 C35 C34 125.6(9) . .
N2 C36 C37 121.2(10) . .
N2 C36 C35 116.8(7) . .
C37 C36 C35 121.9(9) . .
C38 C37 C36 116.5(10) . .
C38 C37 H37A 121.7 . .
C36 C37 H37A 121.7 . .
C37 C38 C39 124.6(9) . .
C37 C38 H38A 117.7 . .
C39 C38 H38A 117.7 . .
C38 C39 C40 114.4(9) . .
C38 C39 H39A 122.8 . .
C40 C39 H39A 122.8 . .
N2 C40 C39 123.3(9) . .
N2 C40 H40A 118.3 . .
C39 C40 H40A 118.3 . .

loop_
_geom_bond_atom_site_label_1
_geom_bond_atom_site_label_2
_geom_bond_distance
_geom_bond_site_symmetry_2
Nd1 O8 2.382(4) .
Nd1 O10 2.395(4) .
Nd1 O5 2.395(3) 4_465
Nd1 O3 2.431(4) .
Nd1 O4 2.461(4) .
Nd1 O12 2.481(4) 3_655
Nd1 O1 2.504(4) 3_545
Nd1 O2 2.510(4) 3_545
Nd1 C7 2.834(7) .
Nd1 C1 2.858(6) 3_545
Mn1 O7 2.104(4) .
Mn1 O6 2.179(4) 4_465
Mn1 O9 2.180(4) .
Mn1 N1 2.233(6) .
Mn1 N2 2.257(6) .
Mn1 O5 2.464(4) 4_465
O1 C1 1.232(7) .
O1 Nd1 2.504(4) 3
O2 C1 1.248(7) .
O2 Nd1 2.510(4) 3
O3 C7 1.217(8) .
O4 C7 1.210(8) .
O5 C11 1.254(6) .
O5 Nd1 2.395(3) 4_565
O5 Mn1 2.464(4) 4_565
O6 C11 1.251(6) .
O6 Mn1 2.179(4) 4_565
O7 C17 1.255(7) .
O8 C17 1.238(6) .
O9 C21 1.227(6) .
O10 C21 1.261(6) .
O11 C27 1.298(7) .
O11 H11A 0.8200 .
O12 C27 1.228(6) .
O12 Nd1 2.481(4) 3_645
C1 C2 1.507(8) .
C1 Nd1 2.858(6) 3
C2 C3 1.532(10) .
C2 C6 1.551(8) .
C2 H2A 0.9800 .
C3 C4 1.473(9) .
C3 H3A 0.9700 .
C3 H3B 0.9700 .
C4 C5 1.532(9) .
C4 H4A 0.9700 .
C4 H4B 0.9700 .
C5 C8 1.520(9) .
C5 C7 1.526(8) .
C5 C6 1.566(7) .
C6 C10 1.493(9) .
C6 C9 1.517(8) .
C8 H8A 0.9600 .
C8 H8B 0.9600 .
C8 H8C 0.9600 .
C9 H9A 0.9600 .
C9 H9B 0.9600 .
C9 H9C 0.9600 .
C10 H10A 0.9600 .
C10 H10B 0.9600 .
C10 H10C 0.9600 .
C11 C12 1.504(7) .
C12 C13 1.513(8) .
C12 C16 1.550(7) .
C12 H12A 0.9800 .
C13 C14 1.523(8) .
C13 H13A 0.9700 .
C13 H13B 0.9700 .
C14 C15 1.530(7) .
C14 H14A 0.9700 .
C14 H14B 0.9700 .
C15 C18 1.530(7) .
C15 C17 1.544(7) .
C15 C16 1.564(7) .
C16 C19 1.526(7) .
C16 C20 1.539(8) .
C18 H18A 0.9600 .
C18 H18B 0.9600 .
C18 H18C 0.9600 .
C19 H19A 0.9600 .
C19 H19B 0.9600 .
C19 H19C 0.9600 .
C20 H20A 0.9600 .
C20 H20B 0.9600 .
C20 H20C 0.9600 .
C21 C22 1.524(7) .
C22 C23 1.509(8) .
C22 C26 1.565(8) .
C22 H22A 0.9800 .
C23 C24 1.560(8) .
C23 H23A 0.9700 .
C23 H23B 0.9700 .
C24 C25 1.532(8) .
C24 H24A 0.9700 .
C24 H24B 0.9700 .
C25 C27 1.486(8) .
C25 C26 1.558(8) .
C25 C28 1.558(9) .
C26 C30 1.486(9) .
C26 C29 1.546(10) .
C28 H28A 0.9600 .
C28 H28B 0.9600 .
C28 H28C 0.9600 .
C29 H29A 0.9600 .
C29 H29B 0.9600 .
C29 H29C 0.9600 .
C30 H30A 0.9600 .
C30 H30B 0.9600 .
C30 H30C 0.9600 .
N1 C31 1.335(10) .
N1 C35 1.350(10) .
N2 C40 1.322(9) .
N2 C36 1.332(10) .
C31 C32 1.365(11) .
C31 H31A 0.9300 .
C32 C33 1.331(14) .
C32 H32A 0.9300 .
C33 C34 1.330(13) .
C33 H33A 0.9300 .
C34 C35 1.448(11) .
C34 H34A 0.9300 .
C35 C36 1.446(12) .
C36 C37 1.397(11) .
C37 C38 1.342(13) .
C37 H37A 0.9300 .
C38 C39 1.372(12) .
C38 H38A 0.9300 .
C39 C40 1.390(11) .
C39 H39A 0.9300 .
C40 H40A 0.9300 .
